data_4512035
loop_
_publ_author_name
'Yadav, Priyanka'
'Dutta, Pradip Kr.'
'Ballabh, Amar'

_publ_section_title
;
 Combinatorial Library Approach to Realize 2-Aminothiazole-Based
 Two-Component Hydrogelator: A Structure--Property Correlation
;
_journal_issue 11
_journal_name_full 'Crystal Growth &amp; Design'
_journal_page_first 5966
_journal_paper_doi 10.1021/cg501156p
_journal_volume 14
_journal_year 2014
_chemical_formula_sum 'C14 H24 N2 O4 S'
_chemical_formula_weight 316.42
_chemical_name_systematic
; 
 ? 
;
_space_group_IT_number 14
_symmetry_cell_setting monoclinic
_symmetry_space_group_name_Hall '-P 2yn'
_symmetry_space_group_name_H-M 'P 1 21/n 1'
_atom_sites_solution_hydrogens geom
_atom_sites_solution_primary direct
_atom_sites_solution_secondary difmap
_audit_creation_method SHELXL-97
_cell_angle_alpha 90.00
_cell_angle_beta 94.730(19)
_cell_angle_gamma 90.00
_cell_formula_units_Z 4
_cell_length_a 12.800(17)
_cell_length_b 4.945(7)
_cell_length_c 27.64(4)
_cell_measurement_temperature 293(2)
_cell_volume 1744(4)
_computing_cell_refinement 'Bruker SMART'
_computing_data_collection 'Bruker SMART'
_computing_data_reduction 'Bruker SAINT'
_computing_molecular_graphics 'Bruker SHELXTL'
_computing_publication_material 'Bruker SHELXTL'
_computing_structure_refinement 'SHELXL-97 (Sheldrick, 2008)'
_computing_structure_solution 'SHELXS-97 (Sheldrick, 2008)'
_diffrn_ambient_temperature 293(2)
_diffrn_measured_fraction_theta_full 0.822
_diffrn_measured_fraction_theta_max 0.822
_diffrn_radiation_monochromator graphite
_diffrn_radiation_source 'fine-focus sealed tube'
_diffrn_radiation_type MoK\a
_diffrn_radiation_wavelength 0.71073
_diffrn_reflns_av_R_equivalents 0.1090
_diffrn_reflns_av_sigmaI/netI 0.1441
_diffrn_reflns_limit_h_max 14
_diffrn_reflns_limit_h_min -14
_diffrn_reflns_limit_k_max 5
_diffrn_reflns_limit_k_min -3
_diffrn_reflns_limit_l_max 32
_diffrn_reflns_limit_l_min -32
_diffrn_reflns_number 7266
_diffrn_reflns_theta_full 24.76
_diffrn_reflns_theta_max 24.76
_diffrn_reflns_theta_min 1.70
_exptl_absorpt_coefficient_mu 0.201
_exptl_absorpt_correction_T_max 1.00000
_exptl_absorpt_correction_T_min 0.63441
_exptl_absorpt_correction_type multi-scan
_exptl_absorpt_process_details 'Sadabs, Bruker 2008'
_exptl_crystal_colour brown
_exptl_crystal_density_diffrn 1.205
_exptl_crystal_density_method 'not measured'
_exptl_crystal_description block
_exptl_crystal_F_000 680
_exptl_crystal_size_max 0.42
_exptl_crystal_size_mid 0.21
_exptl_crystal_size_min 0.21
_refine_diff_density_max 0.728
_refine_diff_density_min -0.220
_refine_diff_density_rms 0.063
_refine_ls_extinction_coef 0.013(4)
_refine_ls_extinction_expression Fc^*^=kFc[1+0.001xFc^2^\l^3^/sin(2\q)]^-1/4^
_refine_ls_extinction_method SHELXL
_refine_ls_goodness_of_fit_ref 0.986
_refine_ls_hydrogen_treatment mixed
_refine_ls_matrix_type full
_refine_ls_number_parameters 197
_refine_ls_number_reflns 2443
_refine_ls_number_restraints 0
_refine_ls_restrained_S_all 0.986
_refine_ls_R_factor_all 0.1997
_refine_ls_R_factor_gt 0.0756
_refine_ls_shift/su_max 0.000
_refine_ls_shift/su_mean 0.000
_refine_ls_structure_factor_coef Fsqd
_refine_ls_weighting_details 'calc w=1/[\s^2^(Fo^2^)+(0.1276P)^2^+1.4203P] where P=(Fo^2^+2Fc^2^)/3'
_refine_ls_weighting_scheme calc
_refine_ls_wR_factor_gt 0.1981
_refine_ls_wR_factor_ref 0.2812
_reflns_number_gt 971
_reflns_number_total 2443
_reflns_threshold_expression >2sigma(I)
_cod_data_source_file cg501156p_si_002.cif
_cod_data_source_block b3a6
_cod_depositor_comments
;
The following automatic conversions were performed:

'_symmetry_cell_setting' value 'Monoclinic' changed to 'monoclinic'
according to
/home/saulius/struct/COD-crude-data--automatic-downloads/rss-feeds/ACS/lib/dictionaries/cif_core.dic
dictionary named 'cif_core.dic' version 2.4.2 from 2011-04-26.

Automatic conversion script
Id: cif_fix_values 2281 2013-09-26 08:29:07Z andrius 

 Adding full bibliography for 4512027--4512037.cif.
;
_cod_original_cell_volume 1743(4)
_cod_original_sg_symbol_H-M 'P 21/n'
_cod_database_code 4512035

loop_
_symmetry_equiv_pos_as_xyz
'x, y, z'
'-x+1/2, y+1/2, -z+1/2'
'-x, -y, -z'
'x-1/2, -y-1/2, z-1/2'

loop_
_atom_site_label
_atom_site_type_symbol
_atom_site_fract_x
_atom_site_fract_y
_atom_site_fract_z
_atom_site_U_iso_or_equiv
_atom_site_adp_type
_atom_site_occupancy
_atom_site_symmetry_multiplicity
_atom_site_calc_flag
_atom_site_refinement_flags
S1 S -0.03129(16) 0.6717(7) 0.30140(7) 0.0767(10) Uani 1 1 d .
O3 O 0.7980(3) 0.9567(14) 0.17682(15) 0.073(2) Uani 1 1 d .
O1 O 0.1328(4) 0.5055(18) 0.1198(2) 0.099(3) Uani 1 1 d .
O4 O 0.9311(4) 1.1379(15) 0.14220(15) 0.068(2) Uani 1 1 d .
O2 O 0.0348(4) 0.2509(15) 0.06754(17) 0.074(2) Uani 1 1 d .
H2 H -0.0037 0.2358 0.0897 0.112 Uiso 1 1 calc R
N2 N -0.1577(5) 0.2933(19) 0.2569(2) 0.075(3) Uani 1 1 d .
H2A H -0.1760 0.1904 0.2325 0.090 Uiso 1 1 calc R
H2B H -0.1925 0.2901 0.2822 0.090 Uiso 1 1 calc R
N1 N -0.0191(4) 0.4724(18) 0.2175(2) 0.059(2) Uani 1 1 d .
C4 C -0.0758(6) 0.458(2) 0.2553(2) 0.057(3) Uani 1 1 d .
C3 C 0.0688(5) 0.785(2) 0.2671(3) 0.070(3) Uani 1 1 d .
C2 C 0.1462(7) 0.996(3) 0.2866(3) 0.092(4) Uani 1 1 d .
H2C H 0.1923 0.9189 0.3121 0.139 Uiso 1 1 calc R
H2D H 0.1090 1.1456 0.2992 0.139 Uiso 1 1 calc R
H2E H 0.1864 1.0581 0.2610 0.139 Uiso 1 1 calc R
C1 C 0.0617(5) 0.662(2) 0.2245(3) 0.063(3) Uani 1 1 d .
H1A H 0.1073 0.6987 0.2009 0.075 Uiso 1 1 calc R
C14 C 0.8552(5) 0.965(2) 0.1417(2) 0.053(3) Uani 1 1 d .
C13 C 0.8373(5) 0.789(2) 0.0989(3) 0.066(3) Uani 1 1 d .
H13A H 0.8971 0.6693 0.0981 0.079 Uiso 1 1 calc R
H13B H 0.8357 0.9024 0.0701 0.079 Uiso 1 1 calc R
C12 C 0.7375(5) 0.616(2) 0.0956(3) 0.063(3) Uani 1 1 d .
H12A H 0.7310 0.5280 0.1265 0.076 Uiso 1 1 calc R
H12B H 0.7430 0.4767 0.0712 0.076 Uiso 1 1 calc R
C11 C 0.6376(5) 0.790(2) 0.0821(3) 0.065(3) Uani 1 1 d .
H11A H 0.6306 0.9274 0.1067 0.078 Uiso 1 1 calc R
H11B H 0.6440 0.8809 0.0513 0.078 Uiso 1 1 calc R
C10 C 0.5398(5) 0.606(2) 0.0782(3) 0.066(3) Uani 1 1 d .
H10A H 0.5337 0.5166 0.1091 0.079 Uiso 1 1 calc R
H10B H 0.5479 0.4674 0.0539 0.079 Uiso 1 1 calc R
C9 C 0.4383(5) 0.770(2) 0.0642(3) 0.068(3) Uani 1 1 d .
H9A H 0.4283 0.9017 0.0894 0.081 Uiso 1 1 calc R
H9B H 0.4461 0.8675 0.0343 0.081 Uiso 1 1 calc R
C8 C 0.3416(5) 0.587(2) 0.0575(3) 0.072(3) Uani 1 1 d .
H8A H 0.3513 0.4558 0.0321 0.086 Uiso 1 1 calc R
H8B H 0.3339 0.4882 0.0874 0.086 Uiso 1 1 calc R
C7 C 0.2422(5) 0.750(2) 0.0441(3) 0.086(4) Uani 1 1 d .
H7A H 0.2312 0.8756 0.0703 0.103 Uiso 1 1 calc R
H7B H 0.2517 0.8559 0.0152 0.103 Uiso 1 1 calc R
C6 C 0.1457(5) 0.574(2) 0.0349(3) 0.080(4) Uani 1 1 d .
H6A H 0.0898 0.6834 0.0194 0.096 Uiso 1 1 calc R
H6B H 0.1614 0.4328 0.0122 0.096 Uiso 1 1 calc R
C5 C 0.1060(6) 0.442(2) 0.0787(3) 0.063(3) Uani 1 1 d .
H1 H -0.030(5) 0.359(19) 0.186(3) 0.07(2) Uiso 1 1 d .

loop_
_atom_site_aniso_label
_atom_site_aniso_U_11
_atom_site_aniso_U_22
_atom_site_aniso_U_33
_atom_site_aniso_U_23
_atom_site_aniso_U_13
_atom_site_aniso_U_12
S1 0.0709(15) 0.099(3) 0.0629(13) -0.0122(14) 0.0226(10) 0.0042(14)
O3 0.052(3) 0.111(7) 0.059(3) -0.011(3) 0.030(2) -0.023(3)
O1 0.075(4) 0.165(9) 0.060(3) -0.021(4) 0.021(3) -0.037(4)
O4 0.045(3) 0.105(7) 0.057(3) -0.009(3) 0.023(2) -0.017(3)
O2 0.048(3) 0.117(8) 0.062(3) -0.006(3) 0.023(2) -0.023(4)
N2 0.064(4) 0.091(9) 0.075(4) -0.019(4) 0.028(3) 0.001(5)
N1 0.042(4) 0.089(8) 0.047(4) -0.005(4) 0.016(3) 0.002(4)
C4 0.048(4) 0.069(9) 0.056(4) -0.003(5) 0.015(3) 0.016(5)
C3 0.048(4) 0.110(11) 0.055(5) -0.006(5) 0.015(3) -0.004(5)
C2 0.077(6) 0.098(12) 0.101(7) -0.015(7) 0.002(5) -0.007(7)
C1 0.041(4) 0.091(9) 0.059(5) 0.006(5) 0.021(3) 0.003(5)
C14 0.033(4) 0.068(9) 0.059(5) -0.002(5) 0.016(3) -0.004(4)
C13 0.042(4) 0.095(10) 0.061(5) -0.017(5) 0.015(3) -0.011(5)
C12 0.046(5) 0.080(10) 0.067(5) -0.005(5) 0.017(3) -0.007(5)
C11 0.045(4) 0.088(10) 0.064(5) 0.004(5) 0.011(3) -0.011(5)
C10 0.042(4) 0.088(10) 0.068(5) 0.001(5) 0.009(3) -0.010(5)
C9 0.048(4) 0.082(10) 0.075(5) 0.008(5) 0.013(3) -0.011(5)
C8 0.044(5) 0.097(11) 0.076(5) -0.007(5) 0.014(4) -0.006(5)
C7 0.042(5) 0.140(13) 0.076(5) 0.020(6) 0.016(3) -0.012(6)
C6 0.040(4) 0.135(12) 0.067(5) 0.012(6) 0.008(3) -0.021(5)
C5 0.035(4) 0.085(10) 0.072(5) 0.002(5) 0.022(4) 0.005(5)

loop_
_atom_type_symbol
_atom_type_description
_atom_type_scat_dispersion_real
_atom_type_scat_dispersion_imag
_atom_type_scat_source
C C 0.0033 0.0016 'International Tables Vol C Tables 4.2.6.8 and 6.1.1.4'
H H 0.0000 0.0000 'International Tables Vol C Tables 4.2.6.8 and 6.1.1.4'
N N 0.0061 0.0033 'International Tables Vol C Tables 4.2.6.8 and 6.1.1.4'
O O 0.0106 0.0060 'International Tables Vol C Tables 4.2.6.8 and 6.1.1.4'
S S 0.1246 0.1234 'International Tables Vol C Tables 4.2.6.8 and 6.1.1.4'

loop_
_geom_angle_atom_site_label_1
_geom_angle_atom_site_label_2
_geom_angle_atom_site_label_3
_geom_angle
C4 S1 C3 90.4(4)
C5 O2 H2 109.5
C4 N2 H2A 120.0
C4 N2 H2B 120.0
H2A N2 H2B 120.0
C4 N1 C1 112.1(7)
C4 N1 H1 126(4)
C1 N1 H1 122(4)
N1 C4 N2 123.1(8)
N1 C4 S1 112.4(7)
N2 C4 S1 124.5(5)
C1 C3 C2 129.2(7)
C1 C3 S1 109.7(7)
C2 C3 S1 121.1(6)
C3 C2 H2C 109.5
C3 C2 H2D 109.5
H2C C2 H2D 109.5
C3 C2 H2E 109.5
H2C C2 H2E 109.5
H2D C2 H2E 109.5
C3 C1 N1 115.3(6)
C3 C1 H1A 122.4
N1 C1 H1A 122.4
O3 C14 O4 119.8(7)
O3 C14 C13 122.4(7)
O4 C14 C13 117.7(6)
C14 C13 C12 116.8(6)
C14 C13 H13A 108.1
C12 C13 H13A 108.1
C14 C13 H13B 108.1
C12 C13 H13B 108.1
H13A C13 H13B 107.3
C13 C12 C11 111.6(9)
C13 C12 H12A 109.3
C11 C12 H12A 109.3
C13 C12 H12B 109.3
C11 C12 H12B 109.3
H12A C12 H12B 108.0
C10 C11 C12 109.5(9)
C10 C11 H11A 109.8
C12 C11 H11A 109.8
C10 C11 H11B 109.8
C12 C11 H11B 109.8
H11A C11 H11B 108.2
C11 C10 C9 111.4(9)
C11 C10 H10A 109.3
C9 C10 H10A 109.3
C11 C10 H10B 109.3
C9 C10 H10B 109.3
H10A C10 H10B 108.0
C8 C9 C10 111.8(9)
C8 C9 H9A 109.3
C10 C9 H9A 109.3
C8 C9 H9B 109.3
C10 C9 H9B 109.3
H9A C9 H9B 107.9
C7 C8 C9 111.3(9)
C7 C8 H8A 109.4
C9 C8 H8A 109.4
C7 C8 H8B 109.4
C9 C8 H8B 109.4
H8A C8 H8B 108.0
C6 C7 C8 112.7(10)
C6 C7 H7A 109.1
C8 C7 H7A 109.1
C6 C7 H7B 109.1
C8 C7 H7B 109.1
H7A C7 H7B 107.8
C5 C6 C7 116.1(7)
C5 C6 H6A 108.3
C7 C6 H6A 108.3
C5 C6 H6B 108.3
C7 C6 H6B 108.3
H6A C6 H6B 107.4
O1 C5 O2 122.8(7)
O1 C5 C6 124.2(9)
O2 C5 C6 113.0(7)

loop_
_geom_bond_atom_site_label_1
_geom_bond_atom_site_label_2
_geom_bond_distance
S1 C4 1.717(9)
S1 C3 1.747(8)
O3 C14 1.263(7)
O1 C5 1.199(9)
O4 C14 1.292(9)
O2 C5 1.332(11)
O2 H2 0.8200
N2 C4 1.330(11)
N2 H2A 0.8600
N2 H2B 0.8600
N1 C4 1.321(8)
N1 C1 1.397(11)
N1 H1 1.02(8)
C3 C1 1.320(11)
C3 C2 1.510(14)
C2 H2C 0.9600
C2 H2D 0.9600
C2 H2E 0.9600
C1 H1A 0.9300
C14 C13 1.471(11)
C13 C12 1.535(11)
C13 H13A 0.9700
C13 H13B 0.9700
C12 C11 1.561(12)
C12 H12A 0.9700
C12 H12B 0.9700
C11 C10 1.546(11)
C11 H11A 0.9700
C11 H11B 0.9700
C10 C9 1.553(11)
C10 H10A 0.9700
C10 H10B 0.9700
C9 C8 1.533(11)
C9 H9A 0.9700
C9 H9B 0.9700
C8 C7 1.528(12)
C8 H8A 0.9700
C8 H8B 0.9700
C7 C6 1.517(12)
C7 H7A 0.9700
C7 H7B 0.9700
C6 C5 1.500(11)
C6 H6A 0.9700
C6 H6B 0.9700
